data_2211117
loop_
_publ_author_name
'Da-Tong Zhang'
'Yi Ma'
'Nian-Qiu Shi'

_publ_section_title
;
 3-(4-Chlorophenyl)isoxazole-5-carbaldehyde
;
_journal_coeditor_code LH2212
_journal_issue 11
_journal_name_full 'Acta Crystallographica Section E'
_journal_page_first o5213
_journal_page_last o5214
_journal_paper_doi 10.1107/S1600536806043315
_journal_volume 62
_journal_year 2006
_chemical_formula_iupac 'C10 H6 Cl N O2'
_chemical_formula_moiety 'C10 H6 Cl N O2'
_chemical_formula_sum 'C10 H6 Cl N O2'
_chemical_formula_weight 207.61
_chemical_name_systematic
;
3-(4-Chlorophenyl)isoxazole-5-carbaldehyde
;
_space_group_IT_number 14
_symmetry_cell_setting monoclinic
_symmetry_space_group_name_Hall '-P 2yn'
_symmetry_space_group_name_H-M 'P 1 21/n 1'
_atom_sites_solution_hydrogens geom
_atom_sites_solution_primary direct
_atom_sites_solution_secondary difmap
_audit_creation_method SHELXL97
_cell_angle_alpha 90.00
_cell_angle_beta 93.909(4)
_cell_angle_gamma 90.00
_cell_formula_units_Z 4
_cell_length_a 3.9531(10)
_cell_length_b 9.337(2)
_cell_length_c 25.228(6)
_cell_measurement_reflns_used 1760
_cell_measurement_temperature 298(2)
_cell_measurement_theta_max 27.5
_cell_measurement_theta_min 2.9
_cell_volume 929.0(4)
_computing_cell_refinement 'SAINT (Bruker, 1999)'
_computing_data_collection 'SMART (Bruker, 1998)'
_computing_data_reduction SAINT
_computing_molecular_graphics SHELXTL
_computing_publication_material SHELXTL
_computing_structure_refinement SHELXTL
_computing_structure_solution 'SHELXTL (Bruker, 1999)'
_diffrn_ambient_temperature 293(2)
_diffrn_measured_fraction_theta_full 0.990
_diffrn_measured_fraction_theta_max 0.990
_diffrn_measurement_device_type 'Bruker SMART CCD area-detector'
_diffrn_measurement_method '\f and \w'
_diffrn_radiation_monochromator graphite
_diffrn_radiation_source 'fine-focus sealed tube'
_diffrn_radiation_type MoK\a
_diffrn_radiation_wavelength 0.71073
_diffrn_reflns_av_R_equivalents 0.0237
_diffrn_reflns_av_sigmaI/netI 0.0271
_diffrn_reflns_limit_h_max 3
_diffrn_reflns_limit_h_min -4
_diffrn_reflns_limit_k_max 9
_diffrn_reflns_limit_k_min -11
_diffrn_reflns_limit_l_max 24
_diffrn_reflns_limit_l_min -29
_diffrn_reflns_number 4468
_diffrn_reflns_theta_full 25.01
_diffrn_reflns_theta_max 25.01
_diffrn_reflns_theta_min 1.62
_diffrn_standards_decay_% 0
_diffrn_standards_number 0
_exptl_absorpt_coefficient_mu 0.379
_exptl_absorpt_correction_T_max 0.8755
_exptl_absorpt_correction_T_min 0.8388
_exptl_absorpt_correction_type multi-scan
_exptl_absorpt_process_details '(SADABS; Sheldrick, 1996)'
_exptl_crystal_colour Colourless
_exptl_crystal_density_diffrn 1.484
_exptl_crystal_density_method 'not measured'
_exptl_crystal_description block
_exptl_crystal_F_000 424
_exptl_crystal_size_max 0.48
_exptl_crystal_size_mid 0.40
_exptl_crystal_size_min 0.36
_refine_diff_density_max 0.184
_refine_diff_density_min -0.349
_refine_ls_extinction_method none
_refine_ls_goodness_of_fit_ref 1.097
_refine_ls_hydrogen_treatment constr
_refine_ls_matrix_type full
_refine_ls_number_parameters 127
_refine_ls_number_reflns 1616
_refine_ls_number_restraints 0
_refine_ls_restrained_S_all 1.097
_refine_ls_R_factor_all 0.0623
_refine_ls_R_factor_gt 0.0489
_refine_ls_shift/su_max 0.000
_refine_ls_shift/su_mean 0.000
_refine_ls_structure_factor_coef Fsqd
_refine_ls_weighting_details 'calc w = 1/[\s^2^(Fo^2^)+(0.0551P)^2^+0.1421P] where P=(Fo^2^+2Fc^2^)/3'
_refine_ls_weighting_scheme calc
_refine_ls_wR_factor_gt 0.1116
_refine_ls_wR_factor_ref 0.1189
_reflns_number_gt 1289
_reflns_number_total 1616
_reflns_threshold_expression I>2\s(I)
_cod_data_source_file lh2212.cif
_cod_data_source_block I
_cod_depositor_comments
;
The following automatic conversions were performed:
'_symmetry_cell_setting' value 'Monoclinic' changed to 'monoclinic'
according to '/home/saulius/struct/CIF-dictionaries/cif_core.dic'
dictionary named 'cif_core.dic' version 2.4.1 from 2010-06-29.

Automatic conversion script
Id: cif_fix_enum 1527 2010-12-29 10:47:43Z saulius 

The following automatic conversions were performed:

'_symmetry_cell_setting' value 'Monoclinic' changed to 'monoclinic'
according to /home/saulius/struct/CIF-dictionaries/cif_core.dic
dictionary named 'cif_core.dic' version 2.4.1 from 2010-06-29.

Automatic conversion script
Id: cif_fix_values 1715 2011-07-08 13:25:40Z adriana 
;
_cod_original_sg_symbol_H-M 'P 21/n'
_cod_database_code 2211117
_cod_database_fobs_code 2211117

loop_
_symmetry_equiv_pos_as_xyz
'x, y, z'
'-x+1/2, y+1/2, -z+1/2'
'-x, -y, -z'
'x-1/2, -y-1/2, z-1/2'

loop_
_atom_site_type_symbol
_atom_site_label
_atom_site_fract_x
_atom_site_fract_y
_atom_site_fract_z
_atom_site_U_iso_or_equiv
_atom_site_adp_type
_atom_site_calc_flag
_atom_site_refinement_flags
_atom_site_occupancy
Cl Cl1 0.88756(18) 0.27884(9) 0.03190(3) 0.0872(3) Uani d . 1
O O1 0.0176(5) 0.04923(16) -0.25196(6) 0.0746(5) Uani d . 1
O O2 -0.3723(6) 0.1318(2) -0.34113(8) 0.1034(7) Uani d . 1
N N1 0.1994(6) 0.0403(2) -0.20237(8) 0.0732(6) Uani d . 1
C C1 0.5025(6) 0.0844(2) -0.09842(9) 0.0624(6) Uani d . 1
H H1B 0.4768 -0.0093 -0.1105 0.075 Uiso calc R 1
C C2 0.6618(6) 0.1104(3) -0.04922(9) 0.0654(6) Uani d . 1
H H2A 0.7448 0.0346 -0.0283 0.078 Uiso calc R 1
C C3 0.6981(6) 0.2480(3) -0.03115(9) 0.0621(6) Uani d . 1
C C4 0.5828(7) 0.3616(3) -0.06190(10) 0.0697(7) Uani d . 1
H H4A 0.6120 0.4549 -0.0496 0.084 Uiso calc R 1
C C5 0.4223(6) 0.3355(2) -0.11158(9) 0.0621(6) Uani d . 1
H H5A 0.3426 0.4120 -0.1325 0.074 Uiso calc R 1
C C6 0.3793(5) 0.1971(2) -0.13033(8) 0.0500(5) Uani d . 1
C C7 0.2069(5) 0.1698(2) -0.18259(8) 0.0491(5) Uani d . 1
C C8 0.0381(5) 0.2661(2) -0.21859(8) 0.0532(6) Uani d . 1
H H8A 0.0099 0.3642 -0.2142 0.064 Uiso calc R 1
C C9 -0.0723(6) 0.1867(2) -0.26017(9) 0.0552(5) Uani d . 1
C C10 -0.2659(7) 0.2197(3) -0.31003(11) 0.0701(7) Uani d . 1
H H10A -0.3090 0.3155 -0.3180 0.084 Uiso calc R 1

loop_
_atom_site_aniso_label
_atom_site_aniso_U_11
_atom_site_aniso_U_22
_atom_site_aniso_U_33
_atom_site_aniso_U_12
_atom_site_aniso_U_13
_atom_site_aniso_U_23
Cl1 0.0832(5) 0.1054(6) 0.0705(5) 0.0057(4) -0.0136(4) -0.0001(3)
O1 0.0988(14) 0.0500(10) 0.0731(11) 0.0063(8) -0.0089(10) -0.0085(8)
O2 0.1262(18) 0.0917(14) 0.0875(14) 0.0019(13) -0.0283(13) -0.0165(12)
N1 0.0989(16) 0.0500(11) 0.0687(13) 0.0089(10) -0.0088(12) -0.0008(9)
C1 0.0651(15) 0.0507(13) 0.0716(16) 0.0073(11) 0.0059(13) 0.0038(11)
C2 0.0618(15) 0.0645(15) 0.0697(16) 0.0105(12) 0.0038(12) 0.0147(12)
C3 0.0529(13) 0.0745(16) 0.0587(14) 0.0052(11) 0.0033(11) 0.0038(11)
C4 0.0808(17) 0.0555(14) 0.0719(16) -0.0015(12) -0.0019(13) -0.0056(12)
C5 0.0736(16) 0.0486(12) 0.0634(14) 0.0025(11) 0.0009(12) 0.0085(10)
C6 0.0456(11) 0.0471(11) 0.0582(13) 0.0018(9) 0.0109(10) 0.0052(9)
C7 0.0514(12) 0.0395(10) 0.0580(12) -0.0022(9) 0.0149(10) 0.0035(9)
C8 0.0569(13) 0.0392(11) 0.0638(14) -0.0025(9) 0.0052(11) 0.0016(10)
C9 0.0575(13) 0.0461(12) 0.0627(13) 0.0001(10) 0.0084(11) 0.0019(10)
C10 0.0764(17) 0.0611(14) 0.0716(16) 0.0023(13) -0.0030(13) -0.0057(12)

loop_
_atom_type_symbol
_atom_type_description
_atom_type_scat_dispersion_real
_atom_type_scat_dispersion_imag
_atom_type_scat_source
C C 0.0033 0.0016 'International Tables Vol C Tables 4.2.6.8 and 6.1.1.4'
H H 0.0000 0.0000 'International Tables Vol C Tables 4.2.6.8 and 6.1.1.4'
N N 0.0061 0.0033 'International Tables Vol C Tables 4.2.6.8 and 6.1.1.4'
O O 0.0106 0.0060 'International Tables Vol C Tables 4.2.6.8 and 6.1.1.4'
Cl Cl 0.1484 0.1585 'International Tables Vol C Tables 4.2.6.8 and 6.1.1.4'

loop_
_geom_angle_atom_site_label_1
_geom_angle_atom_site_label_2
_geom_angle_atom_site_label_3
_geom_angle
C9 O1 N1 107.96(16)
C7 N1 O1 106.40(17)
C2 C1 C6 120.6(2)
C2 C1 H1B 119.7
C6 C1 H1B 119.7
C3 C2 C1 119.9(2)
C3 C2 H2A 120.1
C1 C2 H2A 120.1
C2 C3 C4 120.9(2)
C2 C3 Cl1 119.36(19)
C4 C3 Cl1 119.7(2)
C3 C4 C5 119.2(2)
C3 C4 H4A 120.4
C5 C4 H4A 120.4
C6 C5 C4 120.7(2)
C6 C5 H5A 119.6
C4 C5 H5A 119.6
C5 C6 C1 118.6(2)
C5 C6 C7 120.62(18)
C1 C6 C7 120.80(19)
N1 C7 C8 110.2(2)
N1 C7 C6 120.09(19)
C8 C7 C6 129.66(18)
C9 C8 C7 105.45(19)
C9 C8 H8A 127.3
C7 C8 H8A 127.3
C8 C9 O1 109.9(2)
C8 C9 C10 133.2(2)
O1 C9 C10 116.87(19)
O2 C10 C9 124.2(2)
O2 C10 H10A 117.9
C9 C10 H10A 117.9

loop_
_geom_bond_atom_site_label_1
_geom_bond_atom_site_label_2
_geom_bond_distance
_geom_bond_publ_flag
Cl1 C3 1.735(2) ?
O1 C9 1.344(3) yes
O1 N1 1.402(3) yes
O2 C10 1.192(3) yes
N1 C7 1.307(3) yes
C1 C2 1.375(3) ?
C1 C6 1.392(3) ?
C1 H1B 0.9300 ?
C2 C3 1.367(3) ?
C2 H2A 0.9300 ?
C3 C4 1.373(3) ?
C4 C5 1.387(3) ?
C4 H4A 0.9300 ?
C5 C6 1.383(3) ?
C5 H5A 0.9300 ?
C6 C7 1.465(3) ?
C7 C8 1.413(3) ?
C8 C9 1.334(3) ?
C8 H8A 0.9300 ?
C9 C10 1.460(3) yes
C10 H10A 0.9300 ?

loop_
_geom_torsion_atom_site_label_1
_geom_torsion_atom_site_label_2
_geom_torsion_atom_site_label_3
_geom_torsion_atom_site_label_4
_geom_torsion
C9 O1 N1 C7 1.0(2)
C6 C1 C2 C3 0.4(4)
C1 C2 C3 C4 -1.2(4)
C1 C2 C3 Cl1 177.94(17)
C2 C3 C4 C5 1.1(4)
Cl1 C3 C4 C5 -178.00(18)
C3 C4 C5 C6 -0.3(4)
C4 C5 C6 C1 -0.4(3)
C4 C5 C6 C7 179.4(2)
C2 C1 C6 C5 0.3(3)
C2 C1 C6 C7 -179.48(18)
O1 N1 C7 C8 -1.1(2)
O1 N1 C7 C6 179.81(18)
C5 C6 C7 N1 172.7(2)
C1 C6 C7 N1 -7.5(3)
C5 C6 C7 C8 -6.3(3)
C1 C6 C7 C8 173.5(2)
N1 C7 C8 C9 0.7(3)
C6 C7 C8 C9 179.73(19)
C7 C8 C9 O1 0.0(2)
C7 C8 C9 C10 179.2(2)
N1 O1 C9 C8 -0.6(3)
N1 O1 C9 C10 -180.0(2)
C8 C9 C10 O2 -172.4(3)
O1 C9 C10 O2 6.8(4)

loop_
_cod_related_entry_id
_cod_related_entry_database
_cod_related_entry_code
1 ChemSpider 21126132
